data_9005000
loop_
_publ_author_name
'Dal Negro, A.'
'Manoli, S.'
'Secco, L.'
'Piccirillo, E. M.'

_publ_section_title
;
 Megacrystic clinopyroxenes from Victoria (Australia):
 Crystal chemical comparisons of pyroxenes from high and low pressure regimes
 Sample: Fr-5
;
_journal_name_full 'European Journal of Mineralogy'
_journal_page_first 105
_journal_page_last 121
_journal_paper_doi 10.1127/ejm/01/1/0105
_journal_volume 1
_journal_year 1989
_chemical_compound_source 'Victoria, Australia'
_chemical_formula_sum 'Al0.413 Ca0.637 Cr0.004 Fe1.138 Mg0.722 Mn0.004 Na0.139 O6 Si1.778 Ti0.035'
_chemical_name_mineral Hedenbergite
_space_group_IT_number 15
_symmetry_space_group_name_Hall '-C 2yc'
_symmetry_space_group_name_H-M 'C 1 2/c 1'
_cell_angle_alpha 90
_cell_angle_beta 106.64
_cell_angle_gamma 90
_cell_length_a 9.696
_cell_length_b 8.839
_cell_length_c 5.276
_cell_formula_units_Z 4
_cell_volume 433.233
_database_code_amcsd 0006345
_exptl_crystal_density_diffrn 4.124
_cod_original_formula_sum 'Ca.637 Na.139 Fe1.138 Mg.722 Mn.004 Al.413 Ti.035 Cr.004 Si1.778 O6'
_cod_database_code 9005000

loop_
_space_group_symop_operation_xyz
x,y,z
1/2+x,1/2+y,z
x,-y,1/2+z
1/2+x,1/2-y,1/2+z
-x,y,1/2-z
1/2-x,1/2+y,1/2-z
-x,-y,-z
1/2-x,1/2-y,-z

loop_
_atom_site_label
_atom_site_fract_x
_atom_site_fract_y
_atom_site_fract_z
_atom_site_occupancy
_atom_site_U_iso_or_equiv
CaM2 0.00000 0.29770 0.25000 0.63700 0.01444
NaM2 0.00000 0.29770 0.25000 0.13900 0.01444
FeM2 0.00000 0.29770 0.25000 0.13800 0.01444
MgM2 0.00000 0.29770 0.25000 0.08200 0.01444
MnM2 0.00000 0.29770 0.25000 0.00400 0.01444
AlM1 0.00000 0.90560 0.25000 0.19100 0.00646
FeM1 0.00000 0.90560 0.25000 130.00000 0.00646
MgM1 0.00000 0.90560 0.25000 0.64000 0.00646
TiM1 0.00000 0.90560 0.25000 0.03500 0.00646
CrM1 0.00000 0.90560 0.25000 0.00400 0.00646
SiT 0.28890 0.09260 0.23200 0.88900 0.00823
AlT 0.28890 0.09260 0.23200 0.11100 0.00823
O1 0.11400 0.08540 0.13880 1.00000 0.01089
O2 0.36340 0.25370 0.32160 1.00000 0.01520
O3 0.35230 0.01780 -0.00120 1.00000 0.01178

loop_
_cod_related_entry_id
_cod_related_entry_database
_cod_related_entry_code
1 AMCSD 0006345
